data_4083556
loop_
_publ_author_name
'Lao, Joan R.'
'Benet-Buchholz, J.'
'Vidal-Ferran, Anton'

_publ_section_title
;
 1,1-P--OP Ligands with P-Stereogenic Phosphino Groups in Asymmetric
 Hydrogenations and Hydroformylations
;
_journal_issue 12
_journal_name_full Organometallics
_journal_page_first 2960
_journal_paper_doi 10.1021/om500378b
_journal_volume 33
_journal_year 2014
_chemical_absolute_configuration ad
_chemical_formula_sum 'C48.5 H57 B O3 P2'
_chemical_formula_weight 760.69
_chemical_name_systematic
;
 ?
;
_space_group_IT_number 1
_space_group_name_Hall 'P 1'
_symmetry_cell_setting triclinic
_symmetry_space_group_name_Hall 'P 1'
_symmetry_space_group_name_H-M 'P 1'
_atom_sites_solution_hydrogens geom
_audit_creation_method SHELXL-2012
_cell_angle_alpha 103.662(3)
_cell_angle_beta 90.306(4)
_cell_angle_gamma 105.477(3)
_cell_formula_units_Z 2
_cell_length_a 10.9989(12)
_cell_length_b 11.2875(12)
_cell_length_c 18.3289(19)
_cell_measurement_reflns_used 9186
_cell_measurement_temperature 100(2)
_cell_measurement_theta_max 31.38
_cell_measurement_theta_min 2.31
_cell_volume 2125.3(4)
_computing_cell_refinement 'Bruker APEX2 v2011.4-0'
_computing_data_collection 'Bruker APEX2 v2011.4-0'
_computing_data_reduction 'Bruker SAINT V7.60A'
_computing_molecular_graphics 'Bruker SHELXTL'
_computing_publication_material 'Bruker SHELXTL'
_computing_structure_refinement 'SHELXL-2012 (Sheldrick, 2012)'
_computing_structure_solution Sir2011
_diffrn_ambient_temperature 100(2)
_diffrn_detector_area_resol_mean 512
_diffrn_detector_type '4K CCD area detector APEX II'
_diffrn_measured_fraction_theta_full 0.982
_diffrn_measured_fraction_theta_max 0.889
_diffrn_measurement_device_type 'Kappa 4-axis goniometer bruker-nonius'
_diffrn_measurement_method
;
 Fullsphere data collection, phi and omega scans
;
_diffrn_measurement_specimen_support 'magnetic support with MicroMount'
_diffrn_radiation_monochromator 'Multilayer Montel 200 mirrors'
_diffrn_radiation_type MoK\a
_diffrn_radiation_wavelength 0.71073
_diffrn_reflns_av_R_equivalents 0.0302
_diffrn_reflns_av_unetI/netI 0.0414
_diffrn_reflns_Laue_measured_fraction_full 0.982
_diffrn_reflns_Laue_measured_fraction_max 0.889
_diffrn_reflns_limit_h_max 9
_diffrn_reflns_limit_h_min -16
_diffrn_reflns_limit_k_max 16
_diffrn_reflns_limit_k_min -16
_diffrn_reflns_limit_l_max 27
_diffrn_reflns_limit_l_min -26
_diffrn_reflns_point_group_measured_fraction_full 0.719
_diffrn_reflns_point_group_measured_fraction_max 0.601
_diffrn_reflns_theta_full 25.000
_diffrn_reflns_theta_max 31.882
_diffrn_reflns_theta_min 1.146
_diffrn_source 'Rotating anode X-ray tube'
_diffrn_source_current 70
_diffrn_source_power 50
_diffrn_source_size '0.3 mm x 0.3 mm fine focus'
_diffrn_source_type 'Bruker-Nonius FR 591'
_exptl_absorpt_coefficient_mu 0.143
_exptl_absorpt_correction_T_max 0.994
_exptl_absorpt_correction_T_min 0.975
_exptl_absorpt_correction_type empirical
_exptl_absorpt_process_details
; 
 SADABS Version 2008/1 Bruker-Nonius
 Blessing, Acta Cryst. (1995) A51 33-38
;
_exptl_crystal_colour colourless
_exptl_crystal_density_diffrn 1.189
_exptl_crystal_description prism
_exptl_crystal_F_000 814
_exptl_crystal_size_max 0.18
_exptl_crystal_size_mid 0.08
_exptl_crystal_size_min 0.04
_refine_diff_density_max 0.505
_refine_diff_density_min -0.383
_refine_diff_density_rms 0.065
_refine_ls_abs_structure_details
;
 Flack x determined using 4026 quotients [(I+)-(I-)]/[(I+)+(I-)]
 (Parsons and Flack (2004), Acta Cryst. A60, s61).
;
_refine_ls_abs_structure_Flack 0.06(3)
_refine_ls_extinction_method none
_refine_ls_goodness_of_fit_ref 1.080
_refine_ls_hydrogen_treatment constr
_refine_ls_matrix_type full
_refine_ls_number_parameters 1106
_refine_ls_number_reflns 17554
_refine_ls_number_restraints 264
_refine_ls_restrained_S_all 1.084
_refine_ls_R_factor_all 0.0482
_refine_ls_R_factor_gt 0.0392
_refine_ls_shift/su_max 0.001
_refine_ls_shift/su_mean 0.000
_refine_ls_structure_factor_coef Fsqd
_refine_ls_weighting_details
;
 w=1/[\s^2^(Fo^2^)+(0.0591P)^2^+0.4187P]
 where P=(Fo^2^+2Fc^2^)/3
;
_refine_ls_weighting_scheme calc
_refine_ls_wR_factor_gt 0.0980
_refine_ls_wR_factor_ref 0.1085
_reflns_Friedel_coverage 0.000
_reflns_number_gt 15827
_reflns_number_total 17554
_reflns_threshold_expression >2sigma(I)
_cod_data_source_file om500378b_si_002.cif
_cod_data_source_block JL085b_0m
_cod_depositor_comments
;
The following automatic conversions were performed:

'_symmetry_cell_setting' value 'Triclinic' changed to 'triclinic'
according to
/usr/data/users/saulius/crontab/automatic-downloads/rss-feeds/ACS/lib/dictionaries/cif_core.dic
dictionary named 'cif_core.dic' version 2.4.2 from 2011-04-26.

Automatic conversion script
Id: cif_fix_values 2281 2013-09-26 08:29:07Z andrius 

 Adding full bibliography for 4083555--4083557.cif.
;
_cod_original_sg_symbol_H-M P1
_cod_original_formula_sum 'C48.50 H57 B O3 P2'
_cod_database_code 4083556
_shelx_space_group_comment
;
The symmetry employed for this shelxl refinement is uniquely defined
by the following loop, which should always be used as a source of
symmetry information in preference to the above space-group names.
They are only intended as comments.
;
_shelx_estimated_absorpt_t_min 0.975
_shelx_estimated_absorpt_t_max 0.994
_shelxl_version_number 2012-9

loop_
_space_group_symop_operation_xyz
'x, y, z'

loop_
_atom_site_label
_atom_site_type_symbol
_atom_site_fract_x
_atom_site_fract_y
_atom_site_fract_z
_atom_site_U_iso_or_equiv
_atom_site_adp_type
_atom_site_occupancy
_atom_site_site_symmetry_order
_atom_site_calc_flag
_atom_site_refinement_flags_posn
_atom_site_refinement_flags_adp
_atom_site_refinement_flags_occupancy
_atom_site_disorder_assembly
_atom_site_disorder_group
P1A P 0.94969(7) 0.82074(7) -0.03506(4) 0.01731(12) Uani 1 1 d . . . . .
O1A O 0.87107(18) 0.68071(16) -0.02308(9) 0.0167(3) Uani 1 1 d . . . . .
O2A O 1.09189(18) 0.80081(16) -0.03869(9) 0.0176(3) Uani 1 1 d . . . . .
O3A O 0.9414(2) 0.90325(17) 0.04779(10) 0.0226(4) Uani 1 1 d . . . . .
C1A C 0.8703(2) 0.5851(2) -0.08811(12) 0.0158(4) Uani 1 1 d . . . . .
C2A C 0.7648(2) 0.5434(2) -0.14080(12) 0.0160(4) Uani 1 1 d . . . . .
C3A C 0.7764(2) 0.4603(2) -0.20833(13) 0.0176(4) Uani 1 1 d . . . . .
H3A H 0.7063 0.4277 -0.2447 0.021 Uiso 1 1 calc R U . . .
C4A C 0.8860(3) 0.4230(2) -0.22479(13) 0.0171(4) Uani 1 1 d . . . . .
C5A C 0.8929(3) 0.3447(2) -0.30383(13) 0.0215(5) Uani 1 1 d . . . . .
H5A1 H 0.8894 0.3964 -0.3401 0.026 Uiso 1 1 calc R U . . .
H5A2 H 0.8178 0.2700 -0.3159 0.026 Uiso 1 1 calc R U . . .
C6A C 1.0116(3) 0.2990(2) -0.31410(13) 0.0216(5) Uani 1 1 d . . . . .
H6A1 H 1.0019 0.2243 -0.2929 0.026 Uiso 1 1 calc R U . . .
H6A2 H 1.0239 0.2732 -0.3684 0.026 Uiso 1 1 calc R U . . .
C7A C 1.1261(3) 0.4044(2) -0.27464(13) 0.0205(5) Uani 1 1 d . . . . .
H7A1 H 1.1321 0.4816 -0.2928 0.025 Uiso 1 1 calc R U . . .
H7A2 H 1.2042 0.3779 -0.2860 0.025 Uiso 1 1 calc R U . . .
C8A C 1.1123(3) 0.4325(2) -0.18981(13) 0.0210(5) Uani 1 1 d . . . . .
H8A1 H 1.1165 0.3580 -0.1713 0.025 Uiso 1 1 calc R U . . .
H8A2 H 1.1836 0.5052 -0.1641 0.025 Uiso 1 1 calc R U . . .
C9A C 0.9886(2) 0.4632(2) -0.17006(13) 0.0167(4) Uani 1 1 d . . . . .
C10A C 0.9773(2) 0.5422(2) -0.09968(12) 0.0164(4) Uani 1 1 d . . . . .
C11A C 1.0765(2) 0.5850(2) -0.03579(12) 0.0163(4) Uani 1 1 d . . . . .
C12A C 1.1090(3) 0.4978(2) -0.00018(13) 0.0191(5) Uani 1 1 d . . . . .
C13A C 1.0428(3) 0.3572(2) -0.02638(15) 0.0250(5) Uani 1 1 d . . . . .
H13A H 1.0837 0.3196 -0.0705 0.030 Uiso 1 1 calc R U . . .
H13B H 0.9536 0.3459 -0.0426 0.030 Uiso 1 1 calc R U . . .
C14A C 1.0462(3) 0.2865(3) 0.03475(16) 0.0305(6) Uani 1 1 d . . . . .
H14A H 0.9924 0.3125 0.0751 0.037 Uiso 1 1 calc R U . . .
H14B H 1.0126 0.1941 0.0131 0.037 Uiso 1 1 calc R U . . .
C15A C 1.1815(3) 0.3165(3) 0.06733(16) 0.0319(6) Uani 1 1 d . . . . .
H15A H 1.1844 0.2655 0.1041 0.038 Uiso 1 1 calc R U . . .
H15B H 1.2358 0.2934 0.0265 0.038 Uiso 1 1 calc R U . . .
C16A C 1.2315(3) 0.4560(3) 0.10572(16) 0.0299(6) Uani 1 1 d . . . . .
H16A H 1.3248 0.4777 0.1129 0.036 Uiso 1 1 calc R U . . .
H16B H 1.1984 0.4715 0.1562 0.036 Uiso 1 1 calc R U . . .
C17A C 1.1965(3) 0.5437(3) 0.06288(13) 0.0214(5) Uani 1 1 d . . . . .
C18A C 1.2495(3) 0.6737(3) 0.08930(13) 0.0222(5) Uani 1 1 d . . . . .
H18A H 1.3096 0.7032 0.1315 0.027 Uiso 1 1 calc R U . . .
C19A C 1.2188(2) 0.7627(2) 0.05688(13) 0.0188(4) Uani 1 1 d . . . . .
C20A C 1.1294(2) 0.7152(2) -0.00524(12) 0.0164(4) Uani 1 1 d . . . . .
C21A C 0.6494(2) 0.5866(2) -0.12572(12) 0.0166(4) Uani 1 1 d . . . . .
C22A C 0.5958(3) 0.5892(3) -0.05641(14) 0.0252(5) Uani 1 1 d . . . . .
H22A H 0.6347 0.5645 -0.0182 0.030 Uiso 1 1 calc R U . . .
C23A C 0.4866(3) 0.6273(3) -0.04320(16) 0.0331(7) Uani 1 1 d . . . . .
H23A H 0.4511 0.6285 0.0040 0.040 Uiso 1 1 calc R U . . .
C24A C 0.4284(3) 0.6639(3) -0.09844(16) 0.0311(6) Uani 1 1 d . . . . .
H24A H 0.3540 0.6909 -0.0889 0.037 Uiso 1 1 calc R U . . .
C25A C 0.4801(3) 0.6607(3) -0.16731(15) 0.0268(6) Uani 1 1 d . . . . .
H25A H 0.4402 0.6848 -0.2054 0.032 Uiso 1 1 calc R U . . .
C26A C 0.5897(3) 0.6226(2) -0.18128(13) 0.0211(5) Uani 1 1 d . . . . .
H26A H 0.6244 0.6210 -0.2288 0.025 Uiso 1 1 calc R U . . .
C27A C 1.2760(3) 0.9003(2) 0.08848(14) 0.0227(5) Uani 1 1 d . . . . .
C28A C 1.2792(3) 0.9515(3) 0.16635(15) 0.0257(5) Uani 1 1 d . . . . .
H28A H 1.2445 0.8976 0.1982 0.031 Uiso 1 1 calc R U . . .
C29A C 1.3328(3) 1.0805(3) 0.19725(17) 0.0336(7) Uani 1 1 d . . . . .
H29A H 1.3321 1.1148 0.2498 0.040 Uiso 1 1 calc R U . . .
C30A C 1.3869(3) 1.1583(3) 0.15181(19) 0.0371(7) Uani 1 1 d . . . . .
H30A H 1.4244 1.2461 0.1731 0.045 Uiso 1 1 calc R U . . .
C31A C 1.3867(3) 1.1086(3) 0.07469(18) 0.0328(6) Uani 1 1 d . . . . .
H31A H 1.4255 1.1623 0.0436 0.039 Uiso 1 1 calc R U . . .
C32A C 1.3300(3) 0.9807(2) 0.04309(15) 0.0252(5) Uani 1 1 d . . . . .
H32A H 1.3279 0.9478 -0.0098 0.030 Uiso 1 1 calc R U . . .
C33A C 0.9401(3) 0.8662(3) 0.11864(13) 0.0214(5) Uani 1 1 d . . . . .
H33A H 1.0274 0.8731 0.1364 0.026 Uiso 1 1 calc R U . A 1
H33B H 0.8894 0.7769 0.1112 0.026 Uiso 1 1 calc R U . A 1
P2A P 0.87212(8) 0.96910(7) 0.18874(4) 0.02013(13) Uani 0.6 1 d D U P B 1
B1A B 0.9182(16) 0.949(3) 0.2851(6) 0.023(2) Uani 0.6 1 d D U P B 1
H1A1 H 1.0100 0.9623 0.2906 0.034 Uiso 0.6 1 calc R U P B 1
H1A2 H 0.8752 0.8625 0.2890 0.034 Uiso 0.6 1 calc R U P B 1
H1A3 H 0.8931 1.0103 0.3250 0.034 Uiso 0.6 1 calc R U P B 1
C34A C 0.6984(5) 0.9189(5) 0.1606(3) 0.0259(10) Uani 0.6 1 d D U P B 1
C35A C 0.6654(8) 0.9456(7) 0.0849(4) 0.0405(15) Uani 0.6 1 d D U P B 1
H35A H 0.5735 0.9167 0.0736 0.061 Uiso 0.6 1 calc R U P B 1
H35B H 0.7063 0.9001 0.0446 0.061 Uiso 0.6 1 calc R U P B 1
H35C H 0.6953 1.0369 0.0885 0.061 Uiso 0.6 1 calc R U P B 1
C36A C 0.6346(8) 0.9907(7) 0.2240(4) 0.0446(16) Uani 0.6 1 d D U P B 1
H36A H 0.6692 1.0822 0.2300 0.067 Uiso 0.6 1 calc R U P B 1
H36B H 0.6508 0.9690 0.2712 0.067 Uiso 0.6 1 calc R U P B 1
H36C H 0.5433 0.9665 0.2112 0.067 Uiso 0.6 1 calc R U P B 1
C37A C 0.6477(6) 0.7755(5) 0.1538(4) 0.0320(13) Uani 0.6 1 d D U P B 1
H37A H 0.6723 0.7561 0.2002 0.048 Uiso 0.6 1 calc R U P B 1
H37B H 0.6832 0.7290 0.1111 0.048 Uiso 0.6 1 calc R U P B 1
H37C H 0.5553 0.7501 0.1459 0.048 Uiso 0.6 1 calc R U P B 1
C38A C 0.9637(7) 1.1226(6) 0.1796(6) 0.0352(16) Uani 0.6 1 d D U P B 1
H38A H 1.0530 1.1348 0.1940 0.053 Uiso 0.6 1 calc R U P B 1
H38B H 0.9332 1.1889 0.2125 0.053 Uiso 0.6 1 calc R U P B 1
H38C H 0.9548 1.1276 0.1272 0.053 Uiso 0.6 1 calc R U P B 1
P2A' P 0.87212(8) 0.96910(7) 0.18874(4) 0.02013(13) Uani 0.4 1 d D U P B 2
B1A' B 0.898(3) 0.953(4) 0.2892(10) 0.023(2) Uani 0.4 1 d D U P B 2
H1A4 H 0.8760 1.0219 0.3253 0.034 Uiso 0.4 1 calc R U P B 2
H1A5 H 0.9868 0.9573 0.2993 0.034 Uiso 0.4 1 calc R U P B 2
H1A6 H 0.8441 0.8712 0.2944 0.034 Uiso 0.4 1 calc R U P B 2
C34' C 0.7124(6) 0.9590(7) 0.1635(5) 0.0325(17) Uani 0.4 1 d D U P B 2
C35' C 0.6973(12) 0.9964(10) 0.0890(5) 0.051(3) Uani 0.4 1 d D U P B 2
H35G H 0.6074 0.9839 0.0760 0.076 Uiso 0.4 1 calc R U P B 2
H35H H 0.7318 0.9434 0.0488 0.076 Uiso 0.4 1 calc R U P B 2
H35I H 0.7431 1.0858 0.0948 0.076 Uiso 0.4 1 calc R U P B 2
C36' C 0.6659(13) 1.0468(9) 0.2278(6) 0.062(3) Uani 0.4 1 d D U P B 2
H36G H 0.7126 1.1351 0.2311 0.093 Uiso 0.4 1 calc R U P B 2
H36H H 0.6801 1.0256 0.2754 0.093 Uiso 0.4 1 calc R U P B 2
H36I H 0.5753 1.0356 0.2180 0.093 Uiso 0.4 1 calc R U P B 2
C37' C 0.6334(12) 0.8211(7) 0.1559(6) 0.049(3) Uani 0.4 1 d D U P B 2
H37G H 0.5436 0.8148 0.1475 0.073 Uiso 0.4 1 calc R U P B 2
H37H H 0.6468 0.7955 0.2021 0.073 Uiso 0.4 1 calc R U P B 2
H37I H 0.6596 0.7652 0.1131 0.073 Uiso 0.4 1 calc R U P B 2
C38' C 0.9193(12) 1.1267(10) 0.1748(9) 0.0352(16) Uani 0.4 1 d D U P B 2
H38G H 0.8677 1.1773 0.2036 0.053 Uiso 0.4 1 calc R U P B 2
H38H H 0.9072 1.1228 0.1211 0.053 Uiso 0.4 1 calc R U P B 2
H38I H 1.0087 1.1661 0.1919 0.053 Uiso 0.4 1 calc R U P B 2
P1B P 0.39196(7) 0.55715(6) 0.62070(4) 0.01511(11) Uani 1 1 d . . . . .
P2B P 0.22806(7) 0.39639(6) 0.39747(4) 0.01624(12) Uani 1 1 d . . . . .
B1B B 0.2802(3) 0.4136(3) 0.29960(16) 0.0253(6) Uani 1 1 d . . . . .
H1B1 H 0.3648 0.4010 0.2937 0.038 Uiso 1 1 calc R U . . .
H1B2 H 0.2823 0.4986 0.2946 0.038 Uiso 1 1 calc R U . . .
H1B3 H 0.2202 0.3499 0.2607 0.038 Uiso 1 1 calc R U . . .
O1B O 0.54407(17) 0.56832(15) 0.62354(9) 0.0152(3) Uani 1 1 d . . . . .
O2B O 0.39836(17) 0.69520(15) 0.60247(9) 0.0148(3) Uani 1 1 d . . . . .
O3B O 0.33257(19) 0.46894(16) 0.53941(9) 0.0186(3) Uani 1 1 d . . . . .
C1B C 0.6313(2) 0.6450(2) 0.58743(12) 0.0140(4) Uani 1 1 d . . . . .
C2B C 0.6881(2) 0.5869(2) 0.52592(12) 0.0142(4) Uani 1 1 d . . . . .
C3B C 0.7765(2) 0.6664(2) 0.49195(12) 0.0157(4) Uani 1 1 d . . . . .
H3B H 0.8185 0.6295 0.4513 0.019 Uiso 1 1 calc R U . . .
C4B C 0.8056(2) 0.7983(2) 0.51551(12) 0.0158(4) Uani 1 1 d . . . . .
C5B C 0.9021(3) 0.8740(2) 0.47353(14) 0.0197(5) Uani 1 1 d . . . . .
H5B1 H 0.8682 0.8565 0.4208 0.024 Uiso 1 1 calc R U . . .
H5B2 H 0.9797 0.8452 0.4728 0.024 Uiso 1 1 calc R U . . .
C6B C 0.9369(3) 1.0170(2) 0.50795(15) 0.0226(5) Uani 1 1 d . . . . .
H6B1 H 0.9962 1.0393 0.5531 0.027 Uiso 1 1 calc R U . . .
H6B2 H 0.9792 1.0628 0.4711 0.027 Uiso 1 1 calc R U . . .
C7B C 0.8172(3) 1.0556(2) 0.52963(14) 0.0206(5) Uani 1 1 d . . . . .
H7B1 H 0.7549 1.0260 0.4855 0.025 Uiso 1 1 calc R U . . .
H7B2 H 0.8372 1.1492 0.5461 0.025 Uiso 1 1 calc R U . . .
C8B C 0.7610(3) 0.9973(2) 0.59357(13) 0.0189(5) Uani 1 1 d . . . . .
H8B1 H 0.8177 1.0379 0.6400 0.023 Uiso 1 1 calc R U . . .
H8B2 H 0.6782 1.0144 0.6034 0.023 Uiso 1 1 calc R U . . .
C9B C 0.7435(2) 0.8549(2) 0.57499(12) 0.0155(4) Uani 1 1 d . . . . .
C10B C 0.6583(2) 0.7771(2) 0.61359(12) 0.0141(4) Uani 1 1 d . . . . .
C11B C 0.5864(2) 0.8319(2) 0.67554(12) 0.0146(4) Uani 1 1 d . . . . .
C12B C 0.6440(2) 0.9184(2) 0.74406(13) 0.0166(4) Uani 1 1 d . . . . .
C13B C 0.7825(2) 0.9393(2) 0.76631(13) 0.0196(5) Uani 1 1 d . . . . .
H13C H 0.8315 0.9452 0.7215 0.023 Uiso 1 1 calc R U . . .
H13D H 0.7922 0.8649 0.7830 0.023 Uiso 1 1 calc R U . . .
C14B C 0.8376(3) 1.0591(3) 0.82924(15) 0.0279(6) Uani 1 1 d . . . . .
H14C H 0.9227 1.0598 0.8476 0.033 Uiso 1 1 calc R U . . .
H14D H 0.8465 1.1351 0.8094 0.033 Uiso 1 1 calc R U . . .
C15B C 0.7519(3) 1.0633(3) 0.89374(15) 0.0291(6) Uani 1 1 d . . . . .
H15C H 0.7911 1.1377 0.9357 0.035 Uiso 1 1 calc R U . . .
H15D H 0.7407 0.9858 0.9124 0.035 Uiso 1 1 calc R U . . .
C16B C 0.6235(3) 1.0719(3) 0.86734(15) 0.0269(6) Uani 1 1 d . . . . .
H16C H 0.5642 1.0601 0.9072 0.032 Uiso 1 1 calc R U . . .
H16D H 0.6329 1.1576 0.8595 0.032 Uiso 1 1 calc R U . . .
C17B C 0.5676(3) 0.9733(2) 0.79458(13) 0.0190(5) Uani 1 1 d . . . . .
C18B C 0.4368(3) 0.9382(2) 0.77990(13) 0.0184(4) Uani 1 1 d . . . . .
H18B H 0.3874 0.9791 0.8142 0.022 Uiso 1 1 calc R U . . .
C19B C 0.3759(2) 0.8446(2) 0.71616(12) 0.0151(4) Uani 1 1 d . . . . .
C20B C 0.4547(2) 0.7950(2) 0.66526(12) 0.0148(4) Uani 1 1 d . . . . .
C21B C 0.6541(2) 0.4470(2) 0.49351(13) 0.0156(4) Uani 1 1 d . . . . .
C22B C 0.6399(3) 0.3606(2) 0.53843(14) 0.0201(5) Uani 1 1 d . . . . .
H22B H 0.6544 0.3905 0.5916 0.024 Uiso 1 1 calc R U . . .
C23B C 0.6045(3) 0.2306(2) 0.50528(16) 0.0264(5) Uani 1 1 d . . . . .
H23B H 0.5950 0.1725 0.5362 0.032 Uiso 1 1 calc R U . . .
C24B C 0.5830(3) 0.1848(2) 0.42759(17) 0.0279(6) Uani 1 1 d . . . . .
H24B H 0.5582 0.0961 0.4055 0.033 Uiso 1 1 calc R U . . .
C25B C 0.5981(3) 0.2704(2) 0.38276(15) 0.0249(5) Uani 1 1 d . . . . .
H25B H 0.5838 0.2400 0.3296 0.030 Uiso 1 1 calc R U . . .
C26B C 0.6341(3) 0.4005(2) 0.41499(13) 0.0192(5) Uani 1 1 d . . . . .
H26B H 0.6452 0.4581 0.3837 0.023 Uiso 1 1 calc R U . . .
C27B C 0.2364(2) 0.7976(2) 0.70664(12) 0.0152(4) Uani 1 1 d . . . . .
C28B C 0.1663(2) 0.7719(2) 0.76711(13) 0.0170(4) Uani 1 1 d . . . . .
H28B H 0.2089 0.7834 0.8145 0.020 Uiso 1 1 calc R U . . .
C29B C 0.0347(3) 0.7295(2) 0.75890(14) 0.0200(5) Uani 1 1 d . . . . .
H29B H -0.0117 0.7126 0.8006 0.024 Uiso 1 1 calc R U . . .
C30B C -0.0288(3) 0.7121(2) 0.68968(14) 0.0215(5) Uani 1 1 d . . . . .
H30B H -0.1185 0.6829 0.6839 0.026 Uiso 1 1 calc R U . . .
C31B C 0.0398(3) 0.7377(3) 0.62920(14) 0.0229(5) Uani 1 1 d . . . . .
H31B H -0.0034 0.7266 0.5820 0.027 Uiso 1 1 calc R U . . .
C32B C 0.1703(3) 0.7791(2) 0.63695(13) 0.0187(4) Uani 1 1 d . . . . .
H32B H 0.2160 0.7953 0.5949 0.022 Uiso 1 1 calc R U . . .
C33B C 0.3554(2) 0.4979(2) 0.46686(12) 0.0168(4) Uani 1 1 d . . . . .
H33C H 0.4373 0.4840 0.4506 0.020 Uiso 1 1 calc R U . . .
H33D H 0.3599 0.5880 0.4710 0.020 Uiso 1 1 calc R U . . .
C34B C 0.0813(2) 0.4398(2) 0.42389(13) 0.0199(5) Uani 1 1 d D . . . .
C35B C 0.1080(3) 0.5840(2) 0.43294(16) 0.0272(6) Uani 1 1 d D . . . .
H35D H 0.1446 0.6062 0.3877 0.041 Uiso 1 1 calc R U . . .
H35E H 0.1675 0.6294 0.4769 0.041 Uiso 1 1 calc R U . . .
H35F H 0.0287 0.6080 0.4400 0.041 Uiso 1 1 calc R U . . .
C36B C 0.0320(3) 0.4053(3) 0.49657(15) 0.0314(6) Uani 1 1 d D . . . .
H36D H -0.0459 0.4306 0.5073 0.047 Uiso 1 1 calc R U . . .
H36E H 0.0960 0.4497 0.5385 0.047 Uiso 1 1 calc R U . . .
H36F H 0.0145 0.3135 0.4903 0.047 Uiso 1 1 calc R U . . .
C37B C -0.0197(3) 0.3691(3) 0.35841(16) 0.0310(6) Uani 1 1 d D . . . .
H37D H -0.0341 0.2774 0.3510 0.047 Uiso 1 1 calc R U . . .
H37E H 0.0095 0.3936 0.3123 0.047 Uiso 1 1 calc R U . . .
H37F H -0.0989 0.3912 0.3703 0.047 Uiso 1 1 calc R U . . .
C38B C 0.2134(3) 0.2393(2) 0.41062(15) 0.0245(5) Uani 1 1 d . . . . .
H38D H 0.2909 0.2149 0.3969 0.037 Uiso 1 1 calc R U . . .
H38E H 0.1412 0.1785 0.3786 0.037 Uiso 1 1 calc R U . . .
H38F H 0.2002 0.2395 0.4635 0.037 Uiso 1 1 calc R U . . .
C1S C 0.3552(3) 0.2151(3) 0.73918(17) 0.0302(6) Uani 1 1 d D . . . .
C2S C 0.2416(3) 0.1201(3) 0.72377(19) 0.0326(6) Uani 1 1 d D . . . .
H2S H 0.2099 0.0817 0.6729 0.039 Uiso 1 1 calc R U . . .
C3S C 0.1739(3) 0.0807(3) 0.7808(2) 0.0376(7) Uani 1 1 d D . . . .
H3S H 0.0963 0.0157 0.7690 0.045 Uiso 1 1 calc R U . . .
C4S C 0.2185(4) 0.1351(3) 0.8549(2) 0.0396(7) Uani 1 1 d D . . . .
H4S H 0.1724 0.1070 0.8941 0.047 Uiso 1 1 calc R U . . .
C5S C 0.3308(4) 0.2310(3) 0.87185(18) 0.0386(7) Uani 1 1 d D . . . .
H5S H 0.3612 0.2695 0.9229 0.046 Uiso 1 1 calc R U . . .
C6S C 0.3990(3) 0.2708(3) 0.81439(18) 0.0339(6) Uani 1 1 d D . . . .
H6S H 0.4761 0.3365 0.8263 0.041 Uiso 1 1 calc R U . . .
C7S C 0.4322(4) 0.2561(3) 0.67723(19) 0.0414(8) Uani 1 1 d D . . . .
H7S1 H 0.4682 0.3484 0.6913 0.062 Uiso 1 1 calc R U . . .
H7S2 H 0.3778 0.2315 0.6306 0.062 Uiso 1 1 calc R U . . .
H7S3 H 0.5008 0.2150 0.6695 0.062 Uiso 1 1 calc R U . . .
C1T C 0.8825(10) 0.5734(11) 0.2060(6) 0.0315(15) Uani 0.55 1 d . U P C 1
C2T C 0.7755(10) 0.5453(10) 0.2444(5) 0.0405(19) Uani 0.55 1 d . U P C 1
H2T H 0.7826 0.5736 0.2977 0.049 Uiso 0.55 1 calc R U P C 1
C3T C 0.6579(10) 0.4775(9) 0.2084(5) 0.048(2) Uani 0.55 1 d . U P C 1
H3T H 0.5852 0.4632 0.2364 0.057 Uiso 0.55 1 calc R U P C 1
C4T C 0.6480(11) 0.4300(10) 0.1293(5) 0.050(2) Uani 0.55 1 d . U P C 1
H4T H 0.5695 0.3796 0.1031 0.060 Uiso 0.55 1 calc R U P C 1
C5T C 0.7579(12) 0.4594(12) 0.0902(6) 0.042(2) Uani 0.55 1 d . U P C 1
H5T H 0.7532 0.4295 0.0370 0.050 Uiso 0.55 1 calc R U P C 1
C6T C 0.8706(11) 0.5302(9) 0.1279(6) 0.0321(16) Uani 0.55 1 d . U P C 1
H6T H 0.9428 0.5506 0.1002 0.039 Uiso 0.55 1 calc R U P C 1
C7T C 1.0091(11) 0.6497(14) 0.2474(7) 0.043(2) Uani 0.55 1 d . U P C 1
H7T1 H 0.9975 0.6799 0.3009 0.064 Uiso 0.55 1 calc R U P C 1
H7T2 H 1.0445 0.7225 0.2261 0.064 Uiso 0.55 1 calc R U P C 1
H7T3 H 1.0671 0.5961 0.2418 0.064 Uiso 0.55 1 calc R U P C 1
C1T' C 0.8527(10) 0.5573(15) 0.1955(7) 0.040(2) Uani 0.45 1 d D U P D 2
C2T' C 0.7413(11) 0.5531(12) 0.2317(6) 0.044(2) Uani 0.45 1 d D U P D 2
H2T' H 0.7458 0.5904 0.2842 0.053 Uiso 0.45 1 calc R U P D 2
C3T' C 0.6245(10) 0.4959(10) 0.1930(5) 0.047(2) Uani 0.45 1 d D U P D 2
H3T' H 0.5497 0.4932 0.2191 0.056 Uiso 0.45 1 calc R U P D 2
C4T' C 0.6158(11) 0.4426(11) 0.1168(6) 0.047(2) Uani 0.45 1 d D U P D 2
H4T' H 0.5355 0.4048 0.0898 0.056 Uiso 0.45 1 calc R U P D 2
C5T' C 0.7251(11) 0.4449(14) 0.0801(6) 0.041(2) Uani 0.45 1 d D U P D 2
H5T' H 0.7194 0.4054 0.0279 0.050 Uiso 0.45 1 calc R U P D 2
C6T' C 0.8430(11) 0.5034(12) 0.1178(7) 0.038(2) Uani 0.45 1 d D U P D 2
H6T' H 0.9172 0.5070 0.0911 0.045 Uiso 0.45 1 calc R U P D 2
C7T' C 0.9814(12) 0.6216(17) 0.2357(9) 0.052(3) Uani 0.45 1 d D U P D 2
H7T4 H 0.9750 0.6890 0.2791 0.078 Uiso 0.45 1 calc R U P D 2
H7T5 H 1.0390 0.6582 0.2012 0.078 Uiso 0.45 1 calc R U P D 2
H7T6 H 1.0139 0.5594 0.2530 0.078 Uiso 0.45 1 calc R U P D 2
C1U C 0.4476(3) 0.8147(3) 0.39377(16) 0.0259(5) Uani 1 1 d . . . . .
C2U C 0.3553(3) 0.8340(3) 0.34914(17) 0.0329(7) Uani 1 1 d . . . . .
H2U H 0.3492 0.8003 0.2962 0.039 Uiso 1 1 calc R U . . .
C3U C 0.2718(4) 0.9018(3) 0.3808(2) 0.0376(7) Uani 1 1 d . . . . .
H3U H 0.2094 0.9140 0.3495 0.045 Uiso 1 1 calc R U . . .
C4U C 0.2796(3) 0.9518(3) 0.4584(2) 0.0383(7) Uani 1 1 d . . . . .
H4U H 0.2229 0.9982 0.4803 0.046 Uiso 1 1 calc R U . . .
C5U C 0.3710(3) 0.9328(3) 0.50308(17) 0.0331(7) Uani 1 1 d . . . . .
H5U H 0.3773 0.9669 0.5560 0.040 Uiso 1 1 calc R U . . .
C6U C 0.4531(3) 0.8648(3) 0.47138(16) 0.0280(6) Uani 1 1 d . . . . .
H6U H 0.5145 0.8519 0.5030 0.034 Uiso 1 1 calc R U . . .
C7U C 0.5396(4) 0.7432(3) 0.3598(2) 0.0404(7) Uani 1 1 d . . . . .
H7U1 H 0.6182 0.8034 0.3522 0.061 Uiso 1 1 calc R U . . .
H7U2 H 0.5026 0.6857 0.3113 0.061 Uiso 1 1 calc R U . . .
H7U3 H 0.5579 0.6940 0.3938 0.061 Uiso 1 1 calc R U . . .

loop_
_atom_site_aniso_label
_atom_site_aniso_U_11
_atom_site_aniso_U_22
_atom_site_aniso_U_33
_atom_site_aniso_U_23
_atom_site_aniso_U_13
_atom_site_aniso_U_12
P1A 0.0212(3) 0.0216(3) 0.0103(2) 0.00249(19) 0.0024(2) 0.0091(2)
O1A 0.0177(8) 0.0213(7) 0.0098(6) 0.0002(5) 0.0023(6) 0.0065(7)
O2A 0.0197(9) 0.0201(7) 0.0135(7) 0.0045(6) 0.0026(6) 0.0059(7)
O3A 0.0324(11) 0.0230(8) 0.0123(7) 0.0024(6) 0.0061(7) 0.0091(8)
C1A 0.0181(12) 0.0183(9) 0.0105(9) 0.0018(7) 0.0018(8) 0.0056(9)
C2A 0.0159(11) 0.0193(10) 0.0125(9) 0.0036(7) 0.0021(8) 0.0048(9)
C3A 0.0176(12) 0.0202(10) 0.0135(9) 0.0024(8) -0.0003(8) 0.0046(9)
C4A 0.0202(12) 0.0174(9) 0.0123(9) 0.0013(7) 0.0013(8) 0.0049(9)
C5A 0.0228(13) 0.0262(11) 0.0129(9) -0.0020(8) -0.0002(9) 0.0087(10)
C6A 0.0244(13) 0.0247(11) 0.0155(10) 0.0002(8) 0.0034(9) 0.0106(10)
C7A 0.0215(13) 0.0234(11) 0.0175(10) 0.0044(8) 0.0072(9) 0.0083(10)
C8A 0.0195(12) 0.0259(11) 0.0161(10) -0.0004(8) 0.0011(9) 0.0083(10)
C9A 0.0167(11) 0.0193(10) 0.0139(9) 0.0038(7) 0.0026(8) 0.0046(9)
C10A 0.0181(12) 0.0183(9) 0.0123(9) 0.0045(7) 0.0008(8) 0.0036(9)
C11A 0.0155(11) 0.0225(10) 0.0109(9) 0.0024(7) 0.0023(8) 0.0068(9)
C12A 0.0207(12) 0.0247(11) 0.0143(9) 0.0053(8) 0.0038(9) 0.0098(10)
C13A 0.0332(16) 0.0222(11) 0.0210(11) 0.0077(9) 0.0007(11) 0.0081(11)
C14A 0.0399(18) 0.0295(13) 0.0273(13) 0.0142(10) 0.0046(12) 0.0118(13)
C15A 0.0419(19) 0.0369(14) 0.0267(13) 0.0142(11) 0.0058(13) 0.0216(14)
C16A 0.0346(17) 0.0393(14) 0.0220(12) 0.0106(10) -0.0031(11) 0.0183(13)
C17A 0.0223(13) 0.0318(12) 0.0146(10) 0.0071(9) 0.0041(9) 0.0136(10)
C18A 0.0165(12) 0.0354(13) 0.0139(9) 0.0026(9) -0.0007(9) 0.0091(10)
C19A 0.0158(11) 0.0262(11) 0.0124(9) 0.0003(8) 0.0019(8) 0.0065(9)
C20A 0.0153(11) 0.0224(10) 0.0118(9) 0.0031(7) 0.0011(8) 0.0067(9)
C21A 0.0146(11) 0.0207(10) 0.0129(9) 0.0006(7) 0.0002(8) 0.0053(9)
C22A 0.0187(13) 0.0410(14) 0.0147(10) 0.0036(9) 0.0026(9) 0.0092(11)
C23A 0.0193(14) 0.0560(18) 0.0182(11) -0.0022(11) 0.0041(10) 0.0102(13)
C24A 0.0198(14) 0.0404(15) 0.0277(13) -0.0079(11) -0.0017(11) 0.0135(12)
C25A 0.0235(14) 0.0323(13) 0.0250(12) 0.0016(10) -0.0021(11) 0.0134(11)
C26A 0.0231(13) 0.0246(11) 0.0157(10) 0.0021(8) 0.0003(9) 0.0090(10)
C27A 0.0166(12) 0.0271(11) 0.0202(11) -0.0029(9) -0.0022(9) 0.0068(10)
C28A 0.0210(13) 0.0341(13) 0.0194(11) -0.0016(9) 0.0006(10) 0.0105(11)
C29A 0.0302(16) 0.0375(15) 0.0252(13) -0.0099(11) -0.0045(12) 0.0117(13)
C30A 0.0326(17) 0.0272(13) 0.0412(16) -0.0102(11) -0.0047(14) 0.0076(12)
C31A 0.0326(17) 0.0255(12) 0.0352(15) 0.0014(11) 0.0009(13) 0.0047(12)
C32A 0.0232(14) 0.0240(11) 0.0252(12) -0.0010(9) 0.0002(10) 0.0074(10)
C33A 0.0233(13) 0.0328(12) 0.0114(9) 0.0034(8) 0.0033(9) 0.0148(11)
P2A 0.0260(3) 0.0216(3) 0.0121(2) 0.0017(2) 0.0049(2) 0.0074(2)
B1A 0.025(5) 0.031(2) 0.0094(15) -0.0006(19) 0.004(2) 0.009(4)
C34A 0.026(2) 0.036(2) 0.0214(19) 0.0078(19) 0.0073(17) 0.0173(18)
C35A 0.032(4) 0.059(4) 0.038(3) 0.019(3) -0.001(2) 0.019(3)
C36A 0.036(4) 0.059(4) 0.044(3) 0.005(3) 0.017(3) 0.029(3)
C37A 0.015(2) 0.041(3) 0.034(3) 0.007(2) -0.002(2) -0.001(2)
C38A 0.058(4) 0.0213(13) 0.0201(17) 0.0037(11) 0.007(3) 0.001(2)
P2A' 0.0260(3) 0.0216(3) 0.0121(2) 0.0017(2) 0.0049(2) 0.0074(2)
B1A' 0.025(5) 0.031(2) 0.0094(15) -0.0006(19) 0.004(2) 0.009(4)
C34' 0.028(3) 0.045(4) 0.027(3) 0.002(3) 0.007(3) 0.021(3)
C35' 0.037(6) 0.079(7) 0.049(4) 0.023(5) -0.004(4) 0.030(6)
C36' 0.043(6) 0.080(7) 0.056(5) -0.015(6) 0.012(5) 0.033(6)
C37' 0.031(5) 0.063(5) 0.046(5) 0.012(5) -0.003(4) 0.006(5)
C38' 0.058(4) 0.0213(13) 0.0201(17) 0.0037(11) 0.007(3) 0.001(2)
P1B 0.0140(3) 0.0189(2) 0.0110(2) 0.00298(19) 0.0019(2) 0.0028(2)
P2B 0.0162(3) 0.0179(2) 0.0122(2) 0.00056(19) 0.0000(2) 0.0035(2)
B1B 0.0262(16) 0.0294(13) 0.0157(11) 0.0017(10) 0.0034(11) 0.0032(12)
O1B 0.0153(8) 0.0181(7) 0.0129(7) 0.0049(5) 0.0032(6) 0.0049(6)
O2B 0.0152(8) 0.0166(7) 0.0108(6) -0.0001(5) 0.0000(6) 0.0043(6)
O3B 0.0224(9) 0.0194(7) 0.0113(7) 0.0031(6) -0.0016(6) 0.0018(7)
C1B 0.0116(10) 0.0180(9) 0.0123(9) 0.0033(7) 0.0004(8) 0.0046(8)
C2B 0.0132(11) 0.0155(9) 0.0132(9) 0.0025(7) 0.0000(8) 0.0038(8)
C3B 0.0155(11) 0.0201(10) 0.0121(9) 0.0022(7) 0.0025(8) 0.0075(9)
C4B 0.0138(11) 0.0200(10) 0.0131(9) 0.0038(7) -0.0001(8) 0.0042(8)
C5B 0.0197(12) 0.0206(10) 0.0187(10) 0.0052(8) 0.0067(9) 0.0049(9)
C6B 0.0211(13) 0.0208(10) 0.0232(11) 0.0055(9) 0.0048(10) 0.0013(10)
C7B 0.0233(13) 0.0169(9) 0.0200(10) 0.0041(8) 0.0020(9) 0.0032(9)
C8B 0.0205(12) 0.0151(9) 0.0186(10) 0.0007(8) 0.0023(9) 0.0036(9)
C9B 0.0135(11) 0.0166(9) 0.0146(9) 0.0014(7) -0.0005(8) 0.0036(8)
C10B 0.0131(10) 0.0173(9) 0.0108(8) 0.0010(7) 0.0001(8) 0.0046(8)
C11B 0.0147(11) 0.0166(9) 0.0126(9) 0.0023(7) 0.0013(8) 0.0055(8)
C12B 0.0148(11) 0.0187(9) 0.0145(9) 0.0005(7) 0.0019(8) 0.0048(9)
C13B 0.0148(11) 0.0271(11) 0.0145(9) -0.0003(8) 0.0004(8) 0.0066(9)
C14B 0.0176(13) 0.0366(14) 0.0201(11) -0.0049(10) 0.0003(10) 0.0023(11)
C15B 0.0202(13) 0.0417(15) 0.0167(11) -0.0057(10) -0.0025(10) 0.0054(12)
C16B 0.0195(13) 0.0314(13) 0.0201(11) -0.0095(9) -0.0013(10) 0.0046(11)
C17B 0.0173(12) 0.0230(10) 0.0143(9) -0.0015(8) 0.0002(8) 0.0069(9)
C18B 0.0184(12) 0.0204(10) 0.0159(10) -0.0003(8) 0.0024(9) 0.0083(9)
C19B 0.0148(11) 0.0179(9) 0.0129(9) 0.0021(7) 0.0014(8) 0.0064(8)
C20B 0.0161(11) 0.0167(9) 0.0103(8) 0.0004(7) 0.0008(8) 0.0048(8)
C21B 0.0135(11) 0.0171(9) 0.0161(9) 0.0016(7) 0.0021(8) 0.0062(8)
C22B 0.0205(13) 0.0211(10) 0.0212(10) 0.0055(8) 0.0036(9) 0.0099(9)
C23B 0.0305(15) 0.0202(11) 0.0316(13) 0.0084(10) 0.0082(11) 0.0104(11)
C24B 0.0280(15) 0.0173(10) 0.0352(14) -0.0006(9) 0.0060(12) 0.0070(10)
C25B 0.0249(14) 0.0245(11) 0.0216(11) -0.0029(9) 0.0025(10) 0.0081(10)
C26B 0.0199(12) 0.0188(10) 0.0175(10) 0.0017(8) 0.0007(9) 0.0054(9)
C27B 0.0134(11) 0.0173(9) 0.0153(9) 0.0024(7) 0.0021(8) 0.0064(8)
C28B 0.0177(12) 0.0193(10) 0.0150(9) 0.0028(7) 0.0027(8) 0.0078(9)
C29B 0.0199(12) 0.0219(10) 0.0194(10) 0.0059(8) 0.0058(9) 0.0072(10)
C30B 0.0149(12) 0.0241(11) 0.0249(11) 0.0035(9) 0.0019(9) 0.0064(9)
C31B 0.0199(13) 0.0316(13) 0.0182(10) 0.0046(9) 0.0001(9) 0.0102(11)
C32B 0.0184(12) 0.0244(11) 0.0146(9) 0.0047(8) 0.0025(9) 0.0080(9)
C33B 0.0163(11) 0.0222(10) 0.0114(9) 0.0033(7) 0.0015(8) 0.0052(9)
C34B 0.0150(12) 0.0258(11) 0.0172(10) 0.0028(8) -0.0005(9) 0.0051(9)
C35B 0.0248(14) 0.0270(12) 0.0309(13) 0.0026(10) 0.0038(11) 0.0131(11)
C36B 0.0238(14) 0.0467(16) 0.0262(12) 0.0125(11) 0.0093(11) 0.0106(13)
C37B 0.0193(14) 0.0387(14) 0.0291(13) -0.0010(11) -0.0060(11) 0.0063(12)
C38B 0.0319(15) 0.0170(10) 0.0221(11) 0.0012(8) 0.0000(11) 0.0056(10)
C1S 0.0325(16) 0.0258(12) 0.0335(14) 0.0081(10) 0.0060(12) 0.0095(12)
C2S 0.0300(16) 0.0262(12) 0.0428(16) 0.0047(11) -0.0002(13) 0.0127(12)
C3S 0.0234(15) 0.0263(13) 0.066(2) 0.0090(13) 0.0118(15) 0.0130(12)
C4S 0.0396(19) 0.0364(15) 0.0517(19) 0.0170(14) 0.0265(16) 0.0199(14)
C5S 0.041(2) 0.0420(16) 0.0330(15) 0.0052(12) 0.0121(14) 0.0159(15)
C6S 0.0324(17) 0.0272(13) 0.0378(15) 0.0035(11) 0.0075(13) 0.0049(12)
C7S 0.049(2) 0.0421(17) 0.0362(16) 0.0160(13) 0.0106(15) 0.0115(16)
C1T 0.043(4) 0.027(3) 0.027(3) 0.013(2) 0.006(2) 0.007(3)
C2T 0.045(4) 0.043(3) 0.028(3) 0.014(2) 0.007(2) -0.003(3)
C3T 0.047(4) 0.052(4) 0.033(3) 0.011(3) 0.011(3) -0.006(3)
C4T 0.053(4) 0.047(4) 0.036(3) 0.006(3) 0.000(3) -0.006(3)
C5T 0.058(5) 0.037(3) 0.025(3) 0.008(2) 0.005(3) 0.004(3)
C6T 0.046(4) 0.028(3) 0.028(3) 0.011(2) 0.010(2) 0.015(3)
C7T 0.037(4) 0.047(6) 0.046(4) 0.016(3) -0.005(3) 0.010(4)
C1T' 0.054(5) 0.032(4) 0.042(4) 0.016(3) 0.017(4) 0.019(4)
C2T' 0.061(6) 0.033(3) 0.040(4) 0.012(3) 0.027(4) 0.014(4)
C3T' 0.060(5) 0.030(3) 0.048(5) 0.006(3) 0.028(4) 0.011(3)
C4T' 0.058(5) 0.033(3) 0.049(5) 0.003(3) 0.018(4) 0.019(4)
C5T' 0.059(6) 0.033(4) 0.038(4) 0.009(3) 0.015(4) 0.021(4)
C6T' 0.053(5) 0.030(4) 0.040(4) 0.017(3) 0.025(4) 0.020(4)
C7T' 0.060(6) 0.042(7) 0.067(7) 0.025(5) 0.002(5) 0.023(6)
C1U 0.0251(14) 0.0252(12) 0.0286(13) 0.0126(10) 0.0028(11) 0.0037(11)
C2U 0.0364(18) 0.0348(14) 0.0270(13) 0.0121(11) -0.0055(13) 0.0049(13)
C3U 0.0318(17) 0.0380(15) 0.0488(18) 0.0202(13) -0.0064(15) 0.0109(14)
C4U 0.0308(17) 0.0283(14) 0.058(2) 0.0122(13) 0.0121(15) 0.0098(13)
C5U 0.0369(17) 0.0286(13) 0.0298(13) 0.0110(11) 0.0056(12) -0.0010(12)
C6U 0.0256(14) 0.0297(12) 0.0283(13) 0.0153(10) -0.0029(11) -0.0003(11)
C7U 0.0332(18) 0.0407(16) 0.0495(19) 0.0152(14) 0.0101(15) 0.0104(14)

loop_
_atom_type_symbol
_atom_type_description
_atom_type_scat_dispersion_real
_atom_type_scat_dispersion_imag
_atom_type_scat_source
C C 0.0033 0.0016 'International Tables Vol C Tables 4.2.6.8 and 6.1.1.4'
H H 0.0000 0.0000 'International Tables Vol C Tables 4.2.6.8 and 6.1.1.4'
B B 0.0013 0.0007 'International Tables Vol C Tables 4.2.6.8 and 6.1.1.4'
O O 0.0106 0.0060 'International Tables Vol C Tables 4.2.6.8 and 6.1.1.4'
P P 0.1023 0.0942 'International Tables Vol C Tables 4.2.6.8 and 6.1.1.4'

loop_
_geom_angle_atom_site_label_1
_geom_angle_atom_site_label_2
_geom_angle_atom_site_label_3
_geom_angle
O3A P1A O2A 106.96(10)
O3A P1A O1A 97.77(9)
O2A P1A O1A 98.91(9)
C1A O1A P1A 110.29(15)
C20A O2A P1A 123.29(16)
C33A O3A P1A 128.31(15)
C10A C1A O1A 118.2(2)
C10A C1A C2A 123.1(2)
O1A C1A C2A 118.6(2)
C3A C2A C1A 115.9(2)
C3A C2A C21A 122.1(2)
C1A C2A C21A 122.0(2)
C4A C3A C2A 122.9(2)
C3A C4A C9A 119.8(2)
C3A C4A C5A 118.0(2)
C9A C4A C5A 122.0(2)
C4A C5A C6A 113.9(2)
C7A C6A C5A 110.0(2)
C6A C7A C8A 108.9(2)
C9A C8A C7A 111.9(2)
C4A C9A C10A 118.5(2)
C4A C9A C8A 120.1(2)
C10A C9A C8A 121.2(2)
C1A C10A C9A 119.5(2)
C1A C10A C11A 117.1(2)
C9A C10A C11A 123.4(2)
C20A C11A C12A 118.9(2)
C20A C11A C10A 119.2(2)
C12A C11A C10A 121.6(2)
C17A C12A C11A 119.4(2)
C17A C12A C13A 120.2(2)
C11A C12A C13A 120.3(2)
C12A C13A C14A 112.8(2)
C15A C14A C13A 109.7(3)
C16A C15A C14A 110.6(2)
C15A C16A C17A 114.2(2)
C18A C17A C12A 119.4(2)
C18A C17A C16A 118.5(2)
C12A C17A C16A 122.1(2)
C17A C18A C19A 123.2(2)
C18A C19A C20A 116.6(2)
C18A C19A C27A 120.9(2)
C20A C19A C27A 122.5(2)
C11A C20A C19A 122.5(2)
C11A C20A O2A 118.46(19)
C19A C20A O2A 119.1(2)
C22A C21A C26A 118.6(2)
C22A C21A C2A 120.7(2)
C26A C21A C2A 120.6(2)
C23A C22A C21A 120.4(2)
C22A C23A C24A 120.6(3)
C25A C24A C23A 119.4(3)
C24A C25A C26A 120.6(2)
C25A C26A C21A 120.4(2)
C32A C27A C28A 118.7(2)
C32A C27A C19A 121.7(2)
C28A C27A C19A 119.6(2)
C29A C28A C27A 120.5(3)
C30A C29A C28A 120.0(3)
C29A C30A C31A 120.1(3)
C32A C31A C30A 120.2(3)
C31A C32A C27A 120.4(3)
O3A C33A P2A 109.62(17)
C38A P2A C33A 100.3(3)
C38A P2A C34A 118.2(3)
C33A P2A C34A 105.5(2)
C38A P2A B1A 108.6(8)
C33A P2A B1A 106.7(7)
C34A P2A B1A 115.8(6)
C36A C34A C37A 109.1(4)
C36A C34A C35A 109.6(4)
C37A C34A C35A 108.3(4)
C36A C34A P2A 107.2(4)
C37A C34A P2A 108.6(4)
C35A C34A P2A 113.9(4)
C36' C34' C37' 109.1(3)
C36' C34' C35' 109.9(3)
C37' C34' C35' 109.4(3)
O3B P1B O1B 106.72(10)
O3B P1B O2B 97.36(8)
O1B P1B O2B 98.63(9)
C38B P2B C33B 103.51(11)
C38B P2B C34B 108.47(13)
C33B P2B C34B 108.11(11)
C38B P2B B1B 112.88(13)
C33B P2B B1B 107.68(13)
C34B P2B B1B 115.42(13)
C1B O1B P1B 123.85(14)
C20B O2B P1B 110.12(13)
C33B O3B P1B 127.41(15)
O1B C1B C10B 118.8(2)
O1B C1B C2B 118.62(19)
C10B C1B C2B 122.6(2)
C3B C2B C1B 117.08(19)
C3B C2B C21B 119.3(2)
C1B C2B C21B 123.6(2)
C2B C3B C4B 122.4(2)
C3B C4B C9B 119.7(2)
C3B C4B C5B 117.3(2)
C9B C4B C5B 123.0(2)
C4B C5B C6B 113.5(2)
C7B C6B C5B 109.1(2)
C6B C7B C8B 109.7(2)
C9B C8B C7B 111.99(19)
C4B C9B C10B 119.4(2)
C4B C9B C8B 119.8(2)
C10B C9B C8B 120.7(2)
C1B C10B C9B 118.7(2)
C1B C10B C11B 119.4(2)
C9B C10B C11B 121.61(19)
C20B C11B C12B 118.2(2)
C20B C11B C10B 117.77(19)
C12B C11B C10B 124.0(2)
C17B C12B C11B 118.8(2)
C17B C12B C13B 120.31(19)
C11B C12B C13B 120.5(2)
C12B C13B C14B 113.3(2)
C15B C14B C13B 110.1(2)
C14B C15B C16B 110.0(2)
C17B C16B C15B 112.6(2)
C18B C17B C12B 120.6(2)
C18B C17B C16B 117.7(2)
C12B C17B C16B 121.7(2)
C17B C18B C19B 122.0(2)
C20B C19B C18B 116.0(2)
C20B C19B C27B 122.93(19)
C18B C19B C27B 121.0(2)
C11B C20B C19B 124.0(2)
C11B C20B O2B 117.5(2)
C19B C20B O2B 118.4(2)
C22B C21B C26B 118.8(2)
C22B C21B C2B 122.4(2)
C26B C21B C2B 118.7(2)
C23B C22B C21B 120.0(2)
C24B C23B C22B 121.0(2)
C25B C24B C23B 119.1(2)
C24B C25B C26B 120.6(2)
C25B C26B C21B 120.4(2)
C28B C27B C32B 118.1(2)
C28B C27B C19B 120.6(2)
C32B C27B C19B 121.3(2)
C29B C28B C27B 121.0(2)
C30B C29B C28B 120.0(2)
C31B C30B C29B 119.6(2)
C32B C31B C30B 120.6(2)
C31B C32B C27B 120.7(2)
O3B C33B P2B 109.74(16)
C36B C34B C37B 109.0(2)
C36B C34B C35B 109.9(2)
C37B C34B C35B 109.3(2)
C36B C34B P2B 113.62(18)
C37B C34B P2B 107.32(18)
C35B C34B P2B 107.63(18)
C2S C1S C6S 118.2(3)
C2S C1S C7S 121.7(3)
C6S C1S C7S 120.1(3)
C3S C2S C1S 121.2(3)
C2S C3S C4S 120.2(3)
C3S C4S C5S 119.8(3)
C4S C5S C6S 120.0(3)
C5S C6S C1S 120.6(3)
C2T C1T C6T 117.9(7)
C2T C1T C7T 121.1(7)
C6T C1T C7T 120.9(7)
C1T C2T C3T 122.7(7)
C2T C3T C4T 118.8(8)
C5T C4T C3T 118.2(8)
C6T C5T C4T 120.8(7)
C5T C6T C1T 121.5(8)
C2T' C1T' C6T' 118.0(6)
C2T' C1T' C7T' 122.7(7)
C6T' C1T' C7T' 119.3(7)
C3T' C2T' C1T' 121.4(6)
C4T' C3T' C2T' 120.2(6)
C3T' C4T' C5T' 119.2(7)
C4T' C5T' C6T' 121.4(7)
C5T' C6T' C1T' 119.8(6)
C2U C1U C6U 117.8(3)
C2U C1U C7U 121.5(3)
C6U C1U C7U 120.8(3)
C3U C2U C1U 121.2(3)
C2U C3U C4U 120.0(3)
C5U C4U C3U 119.2(3)
C6U C5U C4U 120.5(3)
C5U C6U C1U 121.3(3)

loop_
_geom_bond_atom_site_label_1
_geom_bond_atom_site_label_2
_geom_bond_distance
P1A O3A 1.6000(18)
P1A O2A 1.638(2)
P1A O1A 1.6525(18)
O1A C1A 1.405(3)
O2A C20A 1.404(3)
O3A C33A 1.454(3)
C1A C10A 1.387(4)
C1A C2A 1.408(3)
C2A C3A 1.394(3)
C2A C21A 1.483(3)
C3A C4A 1.392(4)
C4A C9A 1.409(3)
C4A C5A 1.523(3)
C5A C6A 1.524(4)
C6A C7A 1.519(4)
C7A C8A 1.529(3)
C8A C9A 1.516(4)
C9A C10A 1.411(3)
C10A C11A 1.494(3)
C11A C20A 1.400(3)
C11A C12A 1.418(3)
C12A C17A 1.404(3)
C12A C13A 1.516(3)
C13A C14A 1.527(3)
C14A C15A 1.521(5)
C15A C16A 1.513(4)
C16A C17A 1.520(3)
C17A C18A 1.390(4)
C18A C19A 1.392(4)
C19A C20A 1.403(3)
C19A C27A 1.481(3)
C21A C22A 1.400(3)
C21A C26A 1.401(3)
C22A C23A 1.384(4)
C23A C24A 1.392(4)
C24A C25A 1.383(4)
C25A C26A 1.390(4)
C27A C32A 1.394(4)
C27A C28A 1.404(3)
C28A C29A 1.392(4)
C29A C30A 1.375(5)
C30A C31A 1.392(4)
C31A C32A 1.389(4)
C33A P2A 1.824(3)
P2A C38A 1.804(6)
P2A C34A 1.873(6)
P2A B1A 1.918(7)
C34A C36A 1.538(5)
C34A C37A 1.539(5)
C34A C35A 1.549(5)
C34' C36' 1.536(4)
C34' C37' 1.540(3)
C34' C35' 1.542(3)
P1B O3B 1.6062(16)
P1B O1B 1.6435(19)
P1B O2B 1.6530(17)
P2B C38B 1.811(2)
P2B C33B 1.824(2)
P2B C34B 1.844(3)
P2B B1B 1.924(3)
O1B C1B 1.394(3)
O2B C20B 1.409(2)
O3B C33B 1.450(3)
C1B C10B 1.402(3)
C1B C2B 1.403(3)
C2B C3B 1.395(3)
C2B C21B 1.491(3)
C3B C4B 1.395(3)
C4B C9B 1.405(3)
C4B C5B 1.511(3)
C5B C6B 1.528(3)
C6B C7B 1.521(4)
C7B C8B 1.531(4)
C8B C9B 1.521(3)
C9B C10B 1.418(3)
C10B C11B 1.495(3)
C11B C20B 1.395(3)
C11B C12B 1.419(3)
C12B C17B 1.400(3)
C12B C13B 1.517(3)
C13B C14B 1.532(3)
C14B C15B 1.516(4)
C15B C16B 1.525(4)
C16B C17B 1.523(3)
C17B C18B 1.393(4)
C18B C19B 1.400(3)
C19B C20B 1.399(3)
C19B C27B 1.478(3)
C21B C22B 1.397(3)
C21B C26B 1.405(3)
C22B C23B 1.395(3)
C23B C24B 1.391(4)
C24B C25B 1.388(4)
C25B C26B 1.392(3)
C27B C28B 1.396(3)
C27B C32B 1.410(3)
C28B C29B 1.393(4)
C29B C30B 1.391(3)
C30B C31B 1.387(4)
C31B C32B 1.381(4)
C34B C36B 1.536(3)
C34B C37B 1.540(3)
C34B C35B 1.542(3)
C1S C2S 1.389(4)
C1S C6S 1.396(4)
C1S C7S 1.506(5)
C2S C3S 1.377(5)
C3S C4S 1.379(5)
C4S C5S 1.384(5)
C5S C6S 1.388(5)
C1T C2T 1.376(11)
C1T C6T 1.393(9)
C1T C7T 1.515(10)
C2T C3T 1.385(11)
C3T C4T 1.416(10)
C4T C5T 1.411(13)
C5T C6T 1.361(11)
C1T' C2T' 1.392(7)
C1T' C6T' 1.402(6)
C1T' C7T' 1.503(7)
C2T' C3T' 1.379(7)
C3T' C4T' 1.377(7)
C4T' C5T' 1.377(7)
C5T' C6T' 1.383(7)
C1U C2U 1.394(4)
C1U C6U 1.396(4)
C1U C7U 1.506(5)
C2U C3U 1.392(5)
C3U C4U 1.393(5)
C4U C5U 1.384(5)
C5U C6U 1.381(5)

loop_
_geom_torsion_atom_site_label_1
_geom_torsion_atom_site_label_2
_geom_torsion_atom_site_label_3
_geom_torsion_atom_site_label_4
_geom_torsion
O3A P1A O1A C1A -176.23(16)
O2A P1A O1A C1A -67.61(16)
O3A P1A O2A C20A 75.96(18)
O1A P1A O2A C20A -25.05(17)
O2A P1A O3A C33A -69.0(2)
O1A P1A O3A C33A 32.8(2)
P1A O1A C1A C10A 79.5(2)
P1A O1A C1A C2A -96.3(2)
C10A C1A C2A C3A -3.4(3)
O1A C1A C2A C3A 172.2(2)
C10A C1A C2A C21A 177.4(2)
O1A C1A C2A C21A -7.0(3)
C1A C2A C3A C4A -2.1(3)
C21A C2A C3A C4A 177.1(2)
C2A C3A C4A C9A 4.1(4)
C2A C3A C4A C5A -172.8(2)
C3A C4A C5A C6A -174.9(2)
C9A C4A C5A C6A 8.2(3)
C4A C5A C6A C7A -41.7(3)
C5A C6A C7A C8A 65.7(3)
C6A C7A C8A C9A -54.9(3)
C3A C4A C9A C10A -0.7(3)
C5A C4A C9A C10A 176.1(2)
C3A C4A C9A C8A -174.7(2)
C5A C4A C9A C8A 2.1(3)
C7A C8A C9A C4A 21.5(3)
C7A C8A C9A C10A -152.3(2)
O1A C1A C10A C9A -168.9(2)
C2A C1A C10A C9A 6.7(3)
O1A C1A C10A C11A 10.2(3)
C2A C1A C10A C11A -174.2(2)
C4A C9A C10A C1A -4.5(3)
C8A C9A C10A C1A 169.4(2)
C4A C9A C10A C11A 176.5(2)
C8A C9A C10A C11A -9.6(3)
C1A C10A C11A C20A -56.7(3)
C9A C10A C11A C20A 122.3(3)
C1A C10A C11A C12A 116.5(3)
C9A C10A C11A C12A -64.4(3)
C20A C11A C12A C17A -2.3(4)
C10A C11A C12A C17A -175.6(2)
C20A C11A C12A C13A 173.2(2)
C10A C11A C12A C13A -0.1(4)
C17A C12A C13A C14A 19.5(4)
C11A C12A C13A C14A -156.0(3)
C12A C13A C14A C15A -51.6(3)
C13A C14A C15A C16A 63.5(3)
C14A C15A C16A C17A -42.0(4)
C11A C12A C17A C18A 0.1(4)
C13A C12A C17A C18A -175.4(3)
C11A C12A C17A C16A 177.4(3)
C13A C12A C17A C16A 1.8(4)
C15A C16A C17A C18A -173.0(3)
C15A C16A C17A C12A 9.7(4)
C12A C17A C18A C19A 1.0(4)
C16A C17A C18A C19A -176.4(3)
C17A C18A C19A C20A 0.2(4)
C17A C18A C19A C27A 178.6(3)
C12A C11A C20A C19A 3.6(4)
C10A C11A C20A C19A 177.1(2)
C12A C11A C20A O2A -176.9(2)
C10A C11A C20A O2A -3.5(3)
C18A C19A C20A C11A -2.5(4)
C27A C19A C20A C11A 179.1(2)
C18A C19A C20A O2A 178.0(2)
C27A C19A C20A O2A -0.4(4)
P1A O2A C20A C11A 68.7(3)
P1A O2A C20A C19A -111.8(2)
C3A C2A C21A C22A 135.1(2)
C1A C2A C21A C22A -45.7(3)
C3A C2A C21A C26A -43.2(3)
C1A C2A C21A C26A 135.9(2)
C26A C21A C22A C23A -0.4(4)
C2A C21A C22A C23A -178.7(3)
C21A C22A C23A C24A -0.1(5)
C22A C23A C24A C25A 0.7(5)
C23A C24A C25A C26A -0.7(4)
C24A C25A C26A C21A 0.1(4)
C22A C21A C26A C25A 0.4(4)
C2A C21A C26A C25A 178.7(2)
C18A C19A C27A C32A 131.0(3)
C20A C19A C27A C32A -50.6(4)
C18A C19A C27A C28A -47.4(4)
C20A C19A C27A C28A 130.9(3)
C32A C27A C28A C29A 1.4(4)
C19A C27A C28A C29A 179.9(3)
C27A C28A C29A C30A -2.1(5)
C28A C29A C30A C31A 0.8(5)
C29A C30A C31A C32A 1.2(5)
C30A C31A C32A C27A -1.9(5)
C28A C27A C32A C31A 0.6(4)
C19A C27A C32A C31A -177.8(3)
P1A O3A C33A P2A -159.05(15)
O3A C33A P2A C38A -50.4(3)
O3A C33A P2A C34A 72.9(3)
O3A C33A P2A B1A -163.5(8)
C38A P2A C34A C36A -76.5(5)
C33A P2A C34A C36A 172.5(4)
B1A P2A C34A C36A 54.7(10)
C38A P2A C34A C37A 165.7(5)
C33A P2A C34A C37A 54.7(4)
B1A P2A C34A C37A -63.1(9)
C38A P2A C34A C35A 44.9(6)
C33A P2A C34A C35A -66.2(4)
B1A P2A C34A C35A 176.1(9)
O3B P1B O1B C1B 76.48(17)
O2B P1B O1B C1B -23.94(17)
O3B P1B O2B C20B -177.06(16)
O1B P1B O2B C20B -68.82(16)
O1B P1B O3B C33B -67.2(2)
O2B P1B O3B C33B 34.1(2)
P1B O1B C1B C10B 68.3(2)
P1B O1B C1B C2B -111.3(2)
O1B C1B C2B C3B -178.93(19)
C10B C1B C2B C3B 1.5(3)
O1B C1B C2B C21B 4.2(3)
C10B C1B C2B C21B -175.3(2)
C1B C2B C3B C4B -2.1(3)
C21B C2B C3B C4B 174.9(2)
C2B C3B C4B C9B -0.7(3)
C2B C3B C4B C5B -179.4(2)
C3B C4B C5B C6B -174.5(2)
C9B C4B C5B C6B 6.9(3)
C4B C5B C6B C7B -42.8(3)
C5B C6B C7B C8B 66.4(2)
C6B C7B C8B C9B -52.4(3)
C3B C4B C9B C10B 4.2(3)
C5B C4B C9B C10B -177.2(2)
C3B C4B C9B C8B -171.4(2)
C5B C4B C9B C8B 7.1(3)
C7B C8B C9B C4B 15.9(3)
C7B C8B C9B C10B -159.7(2)
O1B C1B C10B C9B -177.65(19)
C2B C1B C10B C9B 1.9(3)
O1B C1B C10B C11B -4.4(3)
C2B C1B C10B C11B 175.2(2)
C4B C9B C10B C1B -4.8(3)
C8B C9B C10B C1B 170.9(2)
C4B C9B C10B C11B -177.9(2)
C8B C9B C10B C11B -2.3(3)
C1B C10B C11B C20B -55.1(3)
C9B C10B C11B C20B 117.9(2)
C1B C10B C11B C12B 124.5(2)
C9B C10B C11B C12B -62.4(3)
C20B C11B C12B C17B -6.9(3)
C10B C11B C12B C17B 173.5(2)
C20B C11B C12B C13B 166.1(2)
C10B C11B C12B C13B -13.6(3)
C17B C12B C13B C14B -22.9(3)
C11B C12B C13B C14B 164.2(2)
C12B C13B C14B C15B 49.2(3)
C13B C14B C15B C16B -63.3(3)
C14B C15B C16B C17B 49.4(3)
C11B C12B C17B C18B 3.7(3)
C13B C12B C17B C18B -169.3(2)
C11B C12B C17B C16B -176.9(2)
C13B C12B C17B C16B 10.2(4)
C15B C16B C17B C18B 156.0(2)
C15B C16B C17B C12B -23.4(4)
C12B C17B C18B C19B 2.2(4)
C16B C17B C18B C19B -177.2(2)
C17B C18B C19B C20B -4.6(3)
C17B C18B C19B C27B 172.2(2)
C12B C11B C20B C19B 4.6(3)
C10B C11B C20B C19B -175.8(2)
C12B C11B C20B O2B -170.62(19)
C10B C11B C20B O2B 9.0(3)
C18B C19B C20B C11B 1.1(3)
C27B C19B C20B C11B -175.6(2)
C18B C19B C20B O2B 176.26(19)
C27B C19B C20B O2B -0.5(3)
P1B O2B C20B C11B 80.4(2)
P1B O2B C20B C19B -95.1(2)
C3B C2B C21B C22B 137.7(3)
C1B C2B C21B C22B -45.5(3)
C3B C2B C21B C26B -43.1(3)
C1B C2B C21B C26B 133.7(2)
C26B C21B C22B C23B -1.0(4)
C2B C21B C22B C23B 178.2(2)
C21B C22B C23B C24B 0.1(4)
C22B C23B C24B C25B 0.5(5)
C23B C24B C25B C26B -0.2(5)
C24B C25B C26B C21B -0.8(4)
C22B C21B C26B C25B 1.4(4)
C2B C21B C26B C25B -177.9(2)
C20B C19B C27B C28B 133.7(2)
C18B C19B C27B C28B -42.9(3)
C20B C19B C27B C32B -47.2(3)
C18B C19B C27B C32B 136.2(2)
C32B C27B C28B C29B -0.2(3)
C19B C27B C28B C29B 178.9(2)
C27B C28B C29B C30B 0.1(3)
C28B C29B C30B C31B -0.3(4)
C29B C30B C31B C32B 0.6(4)
C30B C31B C32B C27B -0.7(4)
C28B C27B C32B C31B 0.5(3)
C19B C27B C32B C31B -178.7(2)
P1B O3B C33B P2B -160.07(14)
C38B P2B C33B O3B -48.5(2)
C34B P2B C33B O3B 66.38(18)
B1B P2B C33B O3B -168.29(17)
C38B P2B C34B C36B 43.2(2)
C33B P2B C34B C36B -68.4(2)
B1B P2B C34B C36B 171.01(18)
C38B P2B C34B C37B -77.38(19)
C33B P2B C34B C37B 171.01(17)
B1B P2B C34B C37B 50.4(2)
C38B P2B C34B C35B 165.11(16)
C33B P2B C34B C35B 53.50(18)
B1B P2B C34B C35B -67.12(19)
C6S C1S C2S C3S -0.6(5)
C7S C1S C2S C3S 177.9(3)
C1S C2S C3S C4S -0.2(5)
C2S C3S C4S C5S 0.9(5)
C3S C4S C5S C6S -0.9(5)
C4S C5S C6S C1S 0.1(5)
C2S C1S C6S C5S 0.6(5)
C7S C1S C6S C5S -177.9(3)
C6T C1T C2T C3T -0.6(15)
C7T C1T C2T C3T 178.9(11)
C1T C2T C3T C4T 3.0(15)
C2T C3T C4T C5T -3.1(15)
C3T C4T C5T C6T 0.9(17)
C4T C5T C6T C1T 1.6(17)
C2T C1T C6T C5T -1.8(15)
C7T C1T C6T C5T 178.7(12)
C6T' C1T' C2T' C3T' 1(2)
C7T' C1T' C2T' C3T' 178.5(13)
C1T' C2T' C3T' C4T' -0.8(17)
C2T' C3T' C4T' C5T' 1.4(16)
C3T' C4T' C5T' C6T' -2.4(19)
C4T' C5T' C6T' C1T' 3(2)
C2T' C1T' C6T' C5T' -2.0(19)
C7T' C1T' C6T' C5T' -179.5(14)
C6U C1U C2U C3U 0.5(4)
C7U C1U C2U C3U -179.0(3)
C1U C2U C3U C4U 0.0(5)
C2U C3U C4U C5U -0.1(5)
C3U C4U C5U C6U -0.3(5)
C4U C5U C6U C1U 0.8(4)
C2U C1U C6U C5U -0.9(4)
C7U C1U C6U C5U 178.6(3)
